data_7059340
loop_
_publ_author_name
'Tian, Yuan'
'Wang, Xiu-Li'
'Luan, Jian'
'Lin, Hong-Yan'
'Chang, Zhi-Han'
'Wang, Xiang'
'Liu, Guo-Cheng'

_publ_section_title
;
 CNTs synthesized with polyoxometalate-based metal--organic compounds as
 catalyst precursors via the CVD method and their adsorption performance
 towards organic dyes
;
_journal_issue 14
_journal_name_full 'New Journal of Chemistry'
_journal_page_first 5508
_journal_page_last 5512
_journal_paper_doi 10.1039/C9NJ06331E
_journal_volume 44
_journal_year 2020
_chemical_formula_sum 'C30 H28 Ag3 Mo12 N20 O40 P'
_chemical_formula_weight 2814.58
_space_group_crystal_system triclinic
_space_group_IT_number 2
_space_group_name_Hall '-P 1'
_space_group_name_H-M_alt 'P -1'
_atom_sites_solution_hydrogens geom
_audit_creation_method SHELXL-2017/1
_audit_update_record
;
2020-02-16 deposited with the CCDC.	2020-02-26 downloaded from the CCDC.
;
_cell_angle_alpha 75.9810(10)
_cell_angle_beta 67.8830(10)
_cell_angle_gamma 75.6580(10)
_cell_formula_units_Z 1
_cell_length_a 10.7949(5)
_cell_length_b 12.2875(6)
_cell_length_c 13.5197(6)
_cell_measurement_reflns_used 4629
_cell_measurement_temperature 293(2)
_cell_measurement_theta_max 28.50
_cell_measurement_theta_min 1.65
_cell_volume 1587.22(13)
_computing_cell_refinement 'Bruker SAINT'
_computing_data_collection 'Bruker APEX'
_computing_data_reduction 'Bruker SAINT'
_computing_molecular_graphics 'Bruker SHELXTL'
_computing_publication_material 'Bruker SHELXTL'
_computing_structure_refinement 'SHELXL-2016/7 (Sheldrick, 2014)'
_computing_structure_solution 'XT, VERSION 2014/5'
_diffrn_ambient_temperature 293(2)
_diffrn_measured_fraction_theta_full 0.999
_diffrn_measured_fraction_theta_max 0.988
_diffrn_measurement_device_type 'Bruker APEX-II CCD'
_diffrn_measurement_method '\f & \w scans'
_diffrn_radiation_type MoK\a
_diffrn_radiation_wavelength 0.71073
_diffrn_reflns_av_R_equivalents 0.0170
_diffrn_reflns_av_unetI/netI 0.0351
_diffrn_reflns_Laue_measured_fraction_full 0.999
_diffrn_reflns_Laue_measured_fraction_max 0.988
_diffrn_reflns_limit_h_max 14
_diffrn_reflns_limit_h_min -10
_diffrn_reflns_limit_k_max 16
_diffrn_reflns_limit_k_min -9
_diffrn_reflns_limit_l_max 18
_diffrn_reflns_limit_l_min -18
_diffrn_reflns_number 11934
_diffrn_reflns_point_group_measured_fraction_full 0.999
_diffrn_reflns_point_group_measured_fraction_max 0.988
_diffrn_reflns_theta_full 25.242
_diffrn_reflns_theta_max 28.495
_diffrn_reflns_theta_min 1.649
_exptl_absorpt_coefficient_mu 3.323
_exptl_absorpt_correction_T_max 0.7113
_exptl_absorpt_correction_T_min 0.6355
_exptl_absorpt_correction_type multi-scan
_exptl_absorpt_process_details
;
SADABS-2016/2 - Bruker AXS area detector scaling and absorption correction
;
_exptl_crystal_colour yellow
_exptl_crystal_density_diffrn 2.945
_exptl_crystal_description block
_exptl_crystal_F_000 1328
_exptl_crystal_size_max 0.130
_exptl_crystal_size_mid 0.120
_exptl_crystal_size_min 0.120
_refine_diff_density_max 2.034
_refine_diff_density_min -2.003
_refine_diff_density_rms 0.166
_refine_ls_extinction_method none
_refine_ls_goodness_of_fit_ref 1.025
_refine_ls_hydrogen_treatment constr
_refine_ls_matrix_type full
_refine_ls_number_parameters 499
_refine_ls_number_reflns 7956
_refine_ls_number_restraints 24
_refine_ls_restrained_S_all 1.068
_refine_ls_R_factor_all 0.0562
_refine_ls_R_factor_gt 0.0442
_refine_ls_shift/su_max 0.002
_refine_ls_shift/su_mean 0.000
_refine_ls_structure_factor_coef Fsqd
_refine_ls_weighting_details 'w=1/[\s^2^(Fo^2^)+(0.0261P)^2^+13.0174P] where P=(Fo^2^+2Fc^2^)/3'
_refine_ls_weighting_scheme calc
_refine_ls_wR_factor_gt 0.0920
_refine_ls_wR_factor_ref 0.0992
_reflns_Friedel_coverage 0.000
_reflns_number_gt 6585
_reflns_number_total 7956
_reflns_threshold_expression 'I > 2\s(I)'
_cod_data_source_file c9nj06331e2.cif
_cod_data_source_block 3
_cod_depositor_comments
;Adding full bibliography for 7059337--7059340.cif.

 Adding full bibliography for 7059337--7059340.cif.
;
_cod_original_cell_volume 1587.23(13)
_cod_database_code 7059340
_shelx_shelxl_version_number 2017/1
_shelx_space_group_comment
;
The symmetry employed for this shelxl refinement is uniquely defined
by the following loop, which should always be used as a source of
symmetry information in preference to the above space-group names.
They are only intended as comments.
;
_shelx_estimated_absorpt_t_min 0.672
_shelx_estimated_absorpt_t_max 0.691

loop_
_space_group_symop_operation_xyz
'x, y, z'
'-x, -y, -z'

loop_
_atom_site_label
_atom_site_type_symbol
_atom_site_fract_x
_atom_site_fract_y
_atom_site_fract_z
_atom_site_U_iso_or_equiv
_atom_site_adp_type
_atom_site_occupancy
_atom_site_site_symmetry_order
_atom_site_calc_flag
_atom_site_refinement_flags_posn
_atom_site_refinement_flags_adp
_atom_site_refinement_flags_occupancy
_atom_site_disorder_assembly
_atom_site_disorder_group
Ag1 Ag 0.56969(7) 0.66976(6) 0.12658(5) 0.06204(19) Uani 1 1 d . . . . .
Ag2 Ag 1.000000 0.500000 0.500000 0.0982(5) Uani 1 2 d S . P . .
Mo1 Mo -0.25627(5) 1.20470(4) 0.14528(4) 0.02356(10) Uani 1 1 d . . . . .
Mo2 Mo 0.29702(5) 1.08494(5) -0.20337(4) 0.03444(13) Uani 1 1 d . . . . .
Mo3 Mo 0.31373(5) 0.91391(4) 0.04749(5) 0.03256(12) Uani 1 1 d . . . . .
Mo4 Mo 0.06299(5) 1.27941(4) -0.03411(4) 0.03101(12) Uani 1 1 d . . . . .
Mo5 Mo 0.02434(7) 0.79866(5) 0.23437(4) 0.04230(15) Uani 1 1 d . . . . .
Mo6 Mo 0.04374(6) 1.09015(4) 0.21483(4) 0.03132(12) Uani 1 1 d . . . . .
P1 P 0.000000 1.000000 0.000000 0.0187(3) Uani 1 2 d S . P . .
O1 O 0.4620(5) 0.8633(4) 0.0656(5) 0.0542(14) Uani 1 1 d . . . . .
O2 O 0.2019(7) 0.8063(5) 0.1560(5) 0.0755(18) Uani 1 1 d . U . . .
O3 O -0.0308(7) 1.0972(6) 0.0567(5) 0.0187(13) Uani 0.5 1 d . . P . .
O4 O -0.3739(6) 1.2971(4) 0.2173(4) 0.0578(15) Uani 1 1 d . . . . .
O5 O -0.3254(6) 1.1975(4) 0.0454(4) 0.0574(15) Uani 1 1 d . . . . .
O6 O 0.2311(6) 1.0172(5) 0.1376(5) 0.0782(19) Uani 1 1 d . U . . .
O7 O 0.0896(5) 1.4100(4) -0.0499(5) 0.0532(14) Uani 1 1 d . . . . .
O8 O -0.0065(6) 1.2925(7) -0.1524(5) 0.089(3) Uani 1 1 d . . . . .
O9 O 0.1477(7) 0.9596(6) -0.0534(6) 0.0207(14) Uani 0.5 1 d . . P . .
O10 O 0.3558(7) 1.0139(5) -0.0771(5) 0.071(2) Uani 1 1 d . . . . .
O11 O 0.0358(6) 0.7074(4) 0.3445(4) 0.0477(12) Uani 1 1 d . . . . .
O12 O 0.0731(7) 0.9684(6) 0.0882(5) 0.0189(13) Uani 0.5 1 d . . P . .
O13 O 0.0960(5) 1.2137(5) 0.0933(4) 0.0550(15) Uani 1 1 d . . . . .
O14 O -0.1307(5) 1.2944(5) 0.0526(4) 0.0536(15) Uani 1 1 d . . . . .
O15 O 0.2274(6) 1.2126(6) -0.1218(5) 0.0778(18) Uani 1 1 d . U . . .
O16 O 0.4388(6) 1.1246(5) -0.2927(4) 0.0603(16) Uani 1 1 d . . . . .
O17 O -0.0652(7) 0.8966(5) 0.0828(5) 0.0176(13) Uani 0.5 1 d . . P . .
O18 O -0.3128(7) 1.0596(5) 0.2257(4) 0.0604(16) Uani 1 1 d . . . . .
O19 O -0.1319(5) 1.1532(5) 0.2329(4) 0.0561(15) Uani 1 1 d . . . . .
O20 O 0.0687(5) 1.1352(5) 0.3108(4) 0.0528(14) Uani 1 1 d . . . . .
O21 O 0.0113(6) 0.9447(5) 0.2766(5) 0.0775(19) Uani 1 1 d . U . . .
O22 O 0.1727(7) 1.1483(7) -0.2700(6) 0.099(3) Uani 1 1 d . . . . .
N1 N 0.6384(6) 0.6226(5) -0.0305(5) 0.0471(15) Uani 1 1 d . . . . .
N2 N 0.4808(6) 0.6596(5) 0.3004(5) 0.0441(13) Uani 1 1 d . . . . .
N3 N 0.8755(6) 0.4951(5) 0.4097(6) 0.0491(15) Uani 1 1 d . . . . .
N4 N 0.2173(13) 1.1863(8) 0.4872(6) 0.108(4) Uani 1 1 d . . . . .
N5 N 0.4625(6) 0.6730(5) 0.4644(5) 0.0469(15) Uani 1 1 d . . . . .
N6 N 0.3434(5) 1.1419(5) 0.3264(4) 0.0417(13) Uani 1 1 d . . . . .
N7 N 0.3554(6) 0.7301(5) 0.4380(5) 0.0480(15) Uani 1 1 d . . . . .
N8 N 0.3622(6) 0.7246(6) 0.3412(6) 0.0556(17) Uani 1 1 d . . . . .
N9 N 0.2970(8) 1.1049(6) 0.4316(5) 0.0587(18) Uani 1 1 d . . . . .
N10 N 0.2157(11) 1.2822(7) 0.4163(6) 0.088(3) Uani 1 1 d . . . . .
C1 C 0.9256(7) 0.4294(6) 0.3334(7) 0.0499(18) Uani 1 1 d . . . . .
H1A H 1.011033 0.384493 0.324356 0.060 Uiso 1 1 calc R U . . .
C2 C 0.3150(9) 0.9844(7) 0.4806(6) 0.058(2) Uani 1 1 d . . . . .
H2A H 0.294657 0.977968 0.557841 0.069 Uiso 1 1 calc R U . . .
H2B H 0.408672 0.948737 0.449501 0.069 Uiso 1 1 calc R U . . .
C3 C 0.7529(8) 0.5591(6) 0.4224(6) 0.0424(16) Uani 1 1 d . . . . .
H3A H 0.717769 0.606279 0.474562 0.051 Uiso 1 1 calc R U . . .
C4 C 0.2361(9) 0.7965(7) 0.5070(7) 0.068(3) Uani 1 1 d . . . . .
H4A H 0.242759 0.784668 0.578537 0.081 Uiso 1 1 calc R U . . .
H4B H 0.155301 0.769730 0.514294 0.081 Uiso 1 1 calc R U . . .
C5 C 0.5402(7) 0.6286(5) 0.3764(5) 0.0362(13) Uani 1 1 d . . . . .
C6 C 0.6755(7) 0.5579(5) 0.3600(5) 0.0322(13) Uani 1 1 d . . . . .
C7 C 0.8582(8) 0.4248(6) 0.2683(6) 0.0500(18) Uani 1 1 d . . . . .
H7A H 0.897867 0.379486 0.214527 0.060 Uiso 1 1 calc R U . . .
C8 C 0.7307(8) 0.4879(6) 0.2828(6) 0.0419(15) Uani 1 1 d . . . . .
H8A H 0.681633 0.483426 0.240692 0.050 Uiso 1 1 calc R U . . .
C9 C 0.2223(8) 0.9242(7) 0.4610(7) 0.058(2) Uani 1 1 d . . . . .
H9A H 0.241302 0.933904 0.383627 0.069 Uiso 1 1 calc R U . . .
H9B H 0.129052 0.960251 0.493122 0.069 Uiso 1 1 calc R U . . .
C10 C 0.7081(8) 0.5477(7) -0.2251(7) 0.055(2) Uani 1 1 d . . . . .
H10A H 0.730895 0.522134 -0.290113 0.066 Uiso 1 1 calc R U . . .
C11 C 0.6510(6) 0.6974(6) -0.1230(5) 0.0369(14) Uani 1 1 d . . . . .
H11A H 0.636271 0.774586 -0.120322 0.044 Uiso 1 1 calc R U . . .
C12 C 0.6848(6) 0.6646(6) -0.2219(5) 0.0382(14) Uani 1 1 d . . . . .
C13 C 0.6967(8) 0.4719(7) -0.1302(8) 0.062(2) Uani 1 1 d . . . . .
H13A H 0.712085 0.394048 -0.130336 0.074 Uiso 1 1 calc R U . . .
C14 C 0.6629(9) 0.5112(7) -0.0368(7) 0.059(2) Uani 1 1 d . . . . .
H14A H 0.656314 0.458588 0.026489 0.071 Uiso 1 1 calc R U . . .
C15 C 0.2969(8) 1.2522(7) 0.3207(5) 0.0454(16) Uani 1 1 d . . . . .

loop_
_atom_site_aniso_label
_atom_site_aniso_U_11
_atom_site_aniso_U_22
_atom_site_aniso_U_33
_atom_site_aniso_U_23
_atom_site_aniso_U_13
_atom_site_aniso_U_12
Ag1 0.0784(5) 0.0612(4) 0.0426(3) -0.0041(3) -0.0321(3) 0.0090(3)
Ag2 0.0873(8) 0.1542(13) 0.0776(7) 0.0367(8) -0.0632(7) -0.0626(8)
Mo1 0.0204(2) 0.0199(2) 0.0295(2) -0.00974(18) -0.00665(18) 0.00084(17)
Mo2 0.0218(2) 0.0425(3) 0.0305(3) -0.0064(2) 0.00184(19) -0.0072(2)
Mo3 0.0200(2) 0.0253(2) 0.0499(3) -0.0050(2) -0.0136(2) 0.00197(18)
Mo4 0.0367(3) 0.0174(2) 0.0409(3) -0.0099(2) -0.0145(2) -0.00088(19)
Mo5 0.0541(4) 0.0305(3) 0.0244(2) 0.0031(2) -0.0094(2) 0.0106(2)
Mo6 0.0403(3) 0.0272(3) 0.0287(2) -0.0117(2) -0.0104(2) -0.0047(2)
P1 0.0192(8) 0.0155(8) 0.0184(8) -0.0021(6) -0.0053(7) 0.0002(7)
O1 0.049(3) 0.038(3) 0.099(4) -0.030(3) -0.054(3) 0.015(2)
O2 0.077(3) 0.034(2) 0.078(3) -0.020(2) 0.024(3) -0.012(2)
O3 0.018(3) 0.017(3) 0.023(3) -0.005(3) -0.010(3) 0.001(3)
O4 0.058(3) 0.043(3) 0.047(3) -0.018(2) -0.002(2) 0.021(2)
O5 0.100(4) 0.048(3) 0.052(3) 0.015(2) -0.050(3) -0.044(3)
O6 0.071(3) 0.037(3) 0.086(3) -0.020(3) 0.024(3) -0.008(2)
O7 0.041(3) 0.022(2) 0.087(4) 0.000(2) -0.013(3) -0.010(2)
O8 0.063(4) 0.138(6) 0.080(4) -0.080(5) -0.049(3) 0.060(4)
O9 0.014(3) 0.017(3) 0.027(4) -0.003(3) -0.003(3) -0.002(3)
O10 0.134(6) 0.047(3) 0.070(4) 0.017(3) -0.067(4) -0.058(4)
O11 0.070(3) 0.034(2) 0.032(2) 0.0062(19) -0.019(2) -0.004(2)
O12 0.020(3) 0.019(3) 0.018(3) -0.006(3) -0.006(3) -0.002(3)
O13 0.034(2) 0.070(4) 0.058(3) 0.025(3) -0.024(2) -0.025(2)
O14 0.036(3) 0.074(4) 0.050(3) 0.025(3) -0.025(2) -0.027(3)
O15 0.069(3) 0.098(4) 0.073(3) -0.049(3) -0.041(3) 0.037(3)
O16 0.057(3) 0.055(3) 0.051(3) -0.016(3) 0.023(3) -0.035(3)
O17 0.021(3) 0.010(3) 0.018(3) 0.001(2) -0.003(3) -0.005(3)
O18 0.102(5) 0.048(3) 0.056(3) 0.017(3) -0.051(3) -0.044(3)
O19 0.043(3) 0.073(4) 0.055(3) 0.028(3) -0.031(2) -0.031(3)
O20 0.040(3) 0.092(4) 0.037(3) -0.026(3) -0.016(2) -0.009(3)
O21 0.072(3) 0.033(2) 0.085(3) -0.016(2) 0.023(3) -0.009(2)
O22 0.080(4) 0.141(7) 0.094(5) -0.094(5) -0.061(4) 0.073(4)
N1 0.049(3) 0.039(3) 0.049(3) -0.006(3) -0.024(3) 0.010(3)
N2 0.043(3) 0.048(3) 0.042(3) -0.003(3) -0.020(3) -0.006(3)
N3 0.051(4) 0.040(3) 0.066(4) 0.000(3) -0.037(3) -0.007(3)
N4 0.192(11) 0.061(5) 0.034(4) -0.016(4) -0.007(5) 0.002(6)
N5 0.055(4) 0.039(3) 0.033(3) 0.004(2) -0.010(3) 0.000(3)
N6 0.033(3) 0.052(4) 0.033(3) -0.008(3) -0.007(2) 0.000(3)
N7 0.042(3) 0.038(3) 0.044(3) 0.008(3) -0.002(3) -0.005(3)
N8 0.042(3) 0.062(4) 0.058(4) -0.004(3) -0.021(3) -0.001(3)
N9 0.074(5) 0.055(4) 0.033(3) -0.006(3) -0.005(3) -0.007(4)
N10 0.146(8) 0.050(5) 0.043(4) -0.015(3) -0.009(5) -0.001(5)
C1 0.038(4) 0.033(4) 0.069(5) -0.001(3) -0.014(4) -0.002(3)
C2 0.067(5) 0.062(5) 0.029(3) -0.003(3) -0.009(3) 0.000(4)
C3 0.060(4) 0.036(3) 0.040(4) -0.006(3) -0.028(3) -0.006(3)
C4 0.054(5) 0.050(5) 0.054(5) 0.011(4) 0.010(4) 0.004(4)
C5 0.044(3) 0.030(3) 0.033(3) 0.001(2) -0.014(3) -0.009(3)
C6 0.045(3) 0.022(3) 0.029(3) 0.002(2) -0.016(3) -0.007(2)
C7 0.061(5) 0.036(4) 0.050(4) -0.014(3) -0.016(4) 0.000(3)
C8 0.059(4) 0.031(3) 0.043(4) -0.005(3) -0.027(3) -0.007(3)
C9 0.045(4) 0.047(4) 0.057(5) 0.004(4) -0.006(4) 0.005(3)
C10 0.054(5) 0.046(4) 0.060(5) -0.027(4) -0.002(4) -0.008(4)
C11 0.032(3) 0.035(3) 0.041(3) -0.008(3) -0.013(3) 0.001(3)
C12 0.030(3) 0.043(4) 0.040(3) -0.013(3) -0.007(3) -0.006(3)
C13 0.056(5) 0.028(4) 0.081(6) -0.013(4) -0.007(4) 0.005(3)
C14 0.062(5) 0.037(4) 0.061(5) -0.004(4) -0.017(4) 0.012(4)
C15 0.053(4) 0.048(4) 0.033(3) -0.014(3) -0.004(3) -0.014(3)

loop_
_atom_type_symbol
_atom_type_description
_atom_type_scat_dispersion_real
_atom_type_scat_dispersion_imag
_atom_type_scat_source
C C 0.0033 0.0016 'International Tables Vol C Tables 4.2.6.8 and 6.1.1.4'
H H 0.0000 0.0000 'International Tables Vol C Tables 4.2.6.8 and 6.1.1.4'
Ag Ag -0.8971 1.1015 'International Tables Vol C Tables 4.2.6.8 and 6.1.1.4'
Mo Mo -1.6832 0.6857 'International Tables Vol C Tables 4.2.6.8 and 6.1.1.4'
N N 0.0061 0.0033 'International Tables Vol C Tables 4.2.6.8 and 6.1.1.4'
O O 0.0106 0.0060 'International Tables Vol C Tables 4.2.6.8 and 6.1.1.4'
P P 0.1023 0.0942 'International Tables Vol C Tables 4.2.6.8 and 6.1.1.4'

loop_
_geom_angle_atom_site_label_1
_geom_angle_atom_site_label_2
_geom_angle_atom_site_label_3
_geom_angle
_geom_angle_site_symmetry_1
_geom_angle_site_symmetry_3
_geom_angle_publ_flag
N1 Ag1 N2 160.1(2) . . ?
N1 Ag1 O1 93.2(2) . . ?
N2 Ag1 O1 100.8(2) . . ?
N3 Ag2 N3 180.0 . 2_766 ?
O4 Mo1 O5 103.0(3) . . ?
O4 Mo1 O14 102.2(3) . . ?
O5 Mo1 O14 95.5(2) . . ?
O4 Mo1 O18 101.9(3) . . ?
O5 Mo1 O18 89.1(2) . . ?
O14 Mo1 O18 153.8(3) . . ?
O4 Mo1 O19 100.3(3) . . ?
O5 Mo1 O19 155.8(3) . . ?
O14 Mo1 O19 85.82(19) . . ?
O18 Mo1 O19 79.7(2) . . ?
O4 Mo1 O9 161.2(3) . 2_575 ?
O5 Mo1 O9 66.2(3) . 2_575 ?
O14 Mo1 O9 94.4(3) . 2_575 ?
O18 Mo1 O9 64.0(3) . 2_575 ?
O19 Mo1 O9 89.6(3) . 2_575 ?
O4 Mo1 O3 159.9(3) . . ?
O5 Mo1 O3 94.3(3) . . ?
O14 Mo1 O3 65.5(2) . . ?
O18 Mo1 O3 88.4(3) . . ?
O19 Mo1 O3 64.2(2) . . ?
O9 Mo1 O3 38.2(2) 2_575 . ?
O16 Mo2 O22 103.5(4) . . ?
O16 Mo2 O18 102.6(3) . 2_575 ?
O22 Mo2 O18 95.0(3) . 2_575 ?
O16 Mo2 O15 100.0(3) . . ?
O22 Mo2 O15 87.9(3) . . ?
O18 Mo2 O15 155.8(3) 2_575 . ?
O16 Mo2 O10 100.9(3) . . ?
O22 Mo2 O10 154.4(3) . . ?
O18 Mo2 O10 86.9(2) 2_575 . ?
O15 Mo2 O10 80.5(3) . . ?
O16 Mo2 O17 158.4(3) . 2_575 ?
O22 Mo2 O17 65.7(3) . 2_575 ?
O18 Mo2 O17 97.0(3) 2_575 2_575 ?
O15 Mo2 O17 62.3(3) . 2_575 ?
O10 Mo2 O17 88.7(3) . 2_575 ?
O16 Mo2 O9 157.9(3) . . ?
O22 Mo2 O9 95.3(3) . . ?
O18 Mo2 O9 63.6(2) 2_575 . ?
O15 Mo2 O9 92.2(3) . . ?
O10 Mo2 O9 62.8(2) . . ?
O17 Mo2 O9 42.7(2) 2_575 . ?
O1 Mo3 O10 103.2(3) . . ?
O1 Mo3 O6 104.2(3) . . ?
O10 Mo3 O6 97.2(3) . . ?
O1 Mo3 O2 100.9(3) . . ?
O10 Mo3 O2 153.2(3) . . ?
O6 Mo3 O2 88.2(2) . . ?
O1 Mo3 O5 97.8(2) . 2_575 ?
O10 Mo3 O5 85.8(2) . 2_575 ?
O6 Mo3 O5 156.4(3) . 2_575 ?
O2 Mo3 O5 79.3(2) . 2_575 ?
O1 Mo3 O12 160.0(3) . . ?
O10 Mo3 O12 94.9(3) . . ?
O6 Mo3 O12 64.5(3) . . ?
O2 Mo3 O12 63.8(3) . . ?
O5 Mo3 O12 91.9(2) 2_575 . ?
O7 Mo4 O15 101.3(3) . . ?
O7 Mo4 O13 101.6(3) . . ?
O15 Mo4 O13 94.9(3) . . ?
O7 Mo4 O14 101.3(2) . . ?
O15 Mo4 O14 156.5(3) . . ?
O13 Mo4 O14 86.7(2) . . ?
O7 Mo4 O8 101.5(3) . . ?
O15 Mo4 O8 87.0(2) . . ?
O13 Mo4 O8 156.0(3) . . ?
O14 Mo4 O8 82.4(2) . . ?
O7 Mo4 O17 158.5(3) . 2_575 ?
O15 Mo4 O17 63.9(3) . 2_575 ?
O13 Mo4 O17 95.4(2) . 2_575 ?
O14 Mo4 O17 92.6(2) . 2_575 ?
O8 Mo4 O17 64.0(3) . 2_575 ?
O11 Mo5 O2 102.0(3) . . ?
O11 Mo5 O8 102.5(3) . 2_575 ?
O2 Mo5 O8 95.1(3) . 2_575 ?
O11 Mo5 O22 102.9(3) . 2_575 ?
O2 Mo5 O22 154.1(3) . 2_575 ?
O8 Mo5 O22 86.0(3) 2_575 2_575 ?
O11 Mo5 O21 101.4(3) . . ?
O2 Mo5 O21 87.4(3) . . ?
O8 Mo5 O21 154.9(3) 2_575 . ?
O22 Mo5 O21 81.2(3) 2_575 . ?
O11 Mo5 O12 156.2(2) . . ?
O2 Mo5 O12 62.9(3) . . ?
O8 Mo5 O12 97.4(3) 2_575 . ?
O22 Mo5 O12 91.3(3) 2_575 . ?
O21 Mo5 O12 61.6(2) . . ?
O11 Mo5 O17 158.0(2) . . ?
O2 Mo5 O17 95.9(3) . . ?
O8 Mo5 O17 62.9(3) 2_575 . ?
O22 Mo5 O17 61.7(3) 2_575 . ?
O21 Mo5 O17 92.0(3) . . ?
O12 Mo5 O17 45.6(2) . . ?
O20 Mo6 O19 101.5(3) . . ?
O20 Mo6 O21 103.4(3) . . ?
O19 Mo6 O21 95.5(3) . . ?
O20 Mo6 O13 100.5(3) . . ?
O19 Mo6 O13 88.3(2) . . ?
O21 Mo6 O13 154.5(3) . . ?
O20 Mo6 O6 101.0(3) . . ?
O19 Mo6 O6 156.4(3) . . ?
O21 Mo6 O6 86.1(2) . . ?
O13 Mo6 O6 80.7(2) . . ?
O20 Mo6 O12 158.7(3) . . ?
O19 Mo6 O12 97.5(3) . . ?
O21 Mo6 O12 64.9(3) . . ?
O13 Mo6 O12 89.6(2) . . ?
O6 Mo6 O12 61.8(3) . . ?
O3 P1 O3 180.0 2_575 . ?
O3 P1 O9 65.5(4) 2_575 . ?
O3 P1 O9 114.5(4) . . ?
O3 P1 O9 114.5(4) 2_575 2_575 ?
O3 P1 O9 65.5(4) . 2_575 ?
O9 P1 O9 180.0 . 2_575 ?
O3 P1 O17 109.6(4) 2_575 2_575 ?
O3 P1 O17 70.4(4) . 2_575 ?
O9 P1 O17 71.2(4) . 2_575 ?
O9 P1 O17 108.8(4) 2_575 2_575 ?
O3 P1 O17 70.4(4) 2_575 . ?
O3 P1 O17 109.6(4) . . ?
O9 P1 O17 108.8(4) . . ?
O9 P1 O17 71.2(4) 2_575 . ?
O17 P1 O17 180.0 2_575 . ?
O3 P1 O12 70.0(4) 2_575 2_575 ?
O3 P1 O12 110.0(4) . 2_575 ?
O9 P1 O12 108.8(4) . 2_575 ?
O9 P1 O12 71.2(4) 2_575 2_575 ?
O17 P1 O12 75.4(4) 2_575 2_575 ?
O17 P1 O12 104.6(4) . 2_575 ?
O3 P1 O12 110.0(4) 2_575 . ?
O3 P1 O12 70.0(4) . . ?
O9 P1 O12 71.2(4) . . ?
O9 P1 O12 108.8(4) 2_575 . ?
O17 P1 O12 104.6(4) 2_575 . ?
O17 P1 O12 75.4(4) . . ?
O12 P1 O12 180.0(2) 2_575 . ?
Mo3 O1 Ag1 132.5(3) . . ?
Mo5 O2 Mo3 139.7(4) . . ?
P1 O3 O9 57.7(3) . 2_575 ?
P1 O3 O12 58.0(3) . . ?
O9 O3 O12 96.2(5) 2_575 . ?
P1 O3 O17 57.7(3) . 2_575 ?
O9 O3 O17 95.7(5) 2_575 2_575 ?
O12 O3 O17 90.8(4) . 2_575 ?
P1 O3 Mo1 127.5(4) . . ?
O9 O3 Mo1 69.9(3) 2_575 . ?
O12 O3 Mo1 137.4(4) . . ?
O17 O3 Mo1 129.4(4) 2_575 . ?
Mo1 O5 Mo3 138.7(3) . 2_575 ?
Mo3 O6 Mo6 138.5(4) . . ?
Mo5 O8 Mo4 139.6(4) 2_575 . ?
P1 O9 O3 56.8(3) . 2_575 ?
P1 O9 O12 57.0(3) . . ?
O3 O9 O12 95.1(5) 2_575 . ?
P1 O9 O17 56.9(3) . 2_575 ?
O3 O9 O17 94.8(5) 2_575 2_575 ?
O12 O9 O17 88.9(4) . 2_575 ?
P1 O9 Mo1 128.5(4) . 2_575 ?
O3 O9 Mo1 71.9(3) 2_575 2_575 ?
O12 O9 Mo1 130.7(4) . 2_575 ?
O17 O9 Mo1 138.1(4) 2_575 2_575 ?
P1 O9 Mo2 122.1(4) . . ?
O3 O9 Mo2 128.5(5) 2_575 . ?
O12 O9 Mo2 128.9(4) . . ?
O17 O9 Mo2 65.4(3) 2_575 . ?
Mo1 O9 Mo2 91.7(2) 2_575 . ?
Mo3 O10 Mo2 142.2(3) . . ?
P1 O12 O3 52.0(3) . . ?
P1 O12 O9 51.9(3) . . ?
O3 O12 O9 89.2(4) . . ?
P1 O12 Mo3 124.1(4) . . ?
O3 O12 Mo3 132.7(4) . . ?
O9 O12 Mo3 72.4(3) . . ?
P1 O12 Mo6 124.3(4) . . ?
O3 O12 Mo6 72.5(3) . . ?
O9 O12 Mo6 141.0(4) . . ?
Mo3 O12 Mo6 94.8(2) . . ?
P1 O12 Mo5 119.4(3) . . ?
O3 O12 Mo5 132.0(4) . . ?
O9 O12 Mo5 123.6(4) . . ?
Mo3 O12 Mo5 93.0(2) . . ?
Mo6 O12 Mo5 93.0(2) . . ?
Mo4 O13 Mo6 139.2(3) . . ?
Mo1 O14 Mo4 139.8(3) . . ?
Mo4 O15 Mo2 137.8(4) . . ?
P1 O17 O3 51.8(3) . 2_575 ?
P1 O17 O9 51.9(3) . 2_575 ?
O3 O17 O9 88.9(4) 2_575 2_575 ?
P1 O17 Mo4 124.6(4) . 2_575 ?
O3 O17 Mo4 72.9(3) 2_575 2_575 ?
O9 O17 Mo4 133.3(4) 2_575 2_575 ?
P1 O17 Mo2 123.6(3) . 2_575 ?
O3 O17 Mo2 140.8(4) 2_575 2_575 ?
O9 O17 Mo2 71.9(3) 2_575 2_575 ?
Mo4 O17 Mo2 95.3(2) 2_575 2_575 ?
P1 O17 Mo5 119.3(3) . . ?
O3 O17 Mo5 124.9(4) 2_575 . ?
O9 O17 Mo5 130.9(4) 2_575 . ?
Mo4 O17 Mo5 93.3(2) 2_575 . ?
Mo2 O17 Mo5 92.4(2) 2_575 . ?
Mo2 O18 Mo1 139.7(3) 2_575 . ?
Mo6 O19 Mo1 138.8(3) . . ?
Mo6 O21 Mo5 140.1(4) . . ?
Mo2 O22 Mo5 140.0(4) . 2_575 ?
C11 N1 C14 117.5(7) . . ?
C11 N1 Ag1 124.2(5) . . ?
C14 N1 Ag1 118.2(5) . . ?
N8 N2 C5 107.2(6) . . ?
N8 N2 Ag1 118.8(5) . . ?
C5 N2 Ag1 130.0(5) . . ?
C1 N3 C3 118.2(6) . . ?
C1 N3 Ag2 118.6(5) . . ?
C3 N3 Ag2 123.1(5) . . ?
N9 N4 N10 106.7(7) . . ?
N7 N5 C5 102.4(6) . . ?
C15 N6 N9 102.1(6) . . ?
N8 N7 N5 114.4(6) . . ?
N8 N7 C4 119.9(7) . . ?
N5 N7 C4 125.7(7) . . ?
N7 N8 N2 105.1(6) . . ?
N6 N9 N4 112.7(7) . . ?
N6 N9 C2 123.8(6) . . ?
N4 N9 C2 122.9(7) . . ?
N4 N10 C15 104.8(7) . . ?
N3 C1 C7 123.2(7) . . ?
N3 C1 H1A 118.4 . . ?
C7 C1 H1A 118.4 . . ?
N9 C2 C9 110.2(7) . . ?
N9 C2 H2A 109.6 . . ?
C9 C2 H2A 109.6 . . ?
N9 C2 H2B 109.6 . . ?
C9 C2 H2B 109.6 . . ?
H2A C2 H2B 108.1 . . ?
N3 C3 C6 122.3(7) . . ?
N3 C3 H3A 118.9 . . ?
C6 C3 H3A 118.9 . . ?
N7 C4 C9 112.1(6) . . ?
N7 C4 H4A 109.2 . . ?
C9 C4 H4A 109.2 . . ?
N7 C4 H4B 109.2 . . ?
C9 C4 H4B 109.2 . . ?
H4A C4 H4B 107.9 . . ?
N5 C5 N2 110.8(6) . . ?
N5 C5 C6 125.9(6) . . ?
N2 C5 C6 123.2(6) . . ?
C8 C6 C3 117.5(6) . . ?
C8 C6 C5 121.4(6) . . ?
C3 C6 C5 121.1(6) . . ?
C1 C7 C8 119.0(7) . . ?
C1 C7 H7A 120.5 . . ?
C8 C7 H7A 120.5 . . ?
C7 C8 C6 119.8(7) . . ?
C7 C8 H8A 120.1 . . ?
C6 C8 H8A 120.1 . . ?
C2 C9 C4 114.2(7) . . ?
C2 C9 H9A 108.7 . . ?
C4 C9 H9A 108.7 . . ?
C2 C9 H9B 108.7 . . ?
C4 C9 H9B 108.7 . . ?
H9A C9 H9B 107.6 . . ?
C13 C10 C12 118.6(7) . . ?
C13 C10 H10A 120.7 . . ?
C12 C10 H10A 120.7 . . ?
N1 C11 C12 122.9(6) . . ?
N1 C11 H11A 118.6 . . ?
C12 C11 H11A 118.6 . . ?
C11 C12 C10 118.0(7) . . ?
C11 C12 C15 121.1(6) . 2_675 ?
C10 C12 C15 120.8(7) . 2_675 ?
C14 C13 C10 119.5(7) . . ?
C14 C13 H13A 120.2 . . ?
C10 C13 H13A 120.2 . . ?
N1 C14 C13 123.4(8) . . ?
N1 C14 H14A 118.3 . . ?
C13 C14 H14A 118.3 . . ?
N6 C15 N10 113.3(7) . . ?
N6 C15 C12 125.8(6) . 2_675 ?
N10 C15 C12 120.6(7) . 2_675 ?

loop_
_geom_bond_atom_site_label_1
_geom_bond_atom_site_label_2
_geom_bond_distance
_geom_bond_site_symmetry_2
_geom_bond_publ_flag
Ag1 N1 2.143(6) . ?
Ag1 N2 2.163(6) . ?
Ag1 O1 2.468(5) . ?
Ag2 N3 2.148(6) . ?
Ag2 N3 2.148(6) 2_766 ?
Mo1 O4 1.655(5) . ?
Mo1 O5 1.800(5) . ?
Mo1 O14 1.847(5) . ?
Mo1 O18 1.958(5) . ?
Mo1 O19 2.004(5) . ?
Mo1 O9 2.437(7) 2_575 ?
Mo1 O3 2.466(7) . ?
Mo2 O16 1.653(4) . ?
Mo2 O22 1.808(6) . ?
Mo2 O18 1.829(5) 2_575 ?
Mo2 O15 1.968(6) . ?
Mo2 O10 1.975(5) . ?
Mo2 O17 2.408(7) 2_575 ?
Mo2 O9 2.517(7) . ?
Mo3 O1 1.654(4) . ?
Mo3 O10 1.803(5) . ?
Mo3 O6 1.805(6) . ?
Mo3 O2 1.969(6) . ?
Mo3 O5 2.023(5) 2_575 ?
Mo3 O12 2.396(7) . ?
Mo4 O7 1.649(5) . ?
Mo4 O15 1.842(6) . ?
Mo4 O13 1.842(5) . ?
Mo4 O14 1.962(5) . ?
Mo4 O8 1.966(5) . ?
Mo4 O17 2.400(7) 2_575 ?
Mo5 O11 1.658(4) . ?
Mo5 O2 1.821(6) . ?
Mo5 O8 1.841(6) 2_575 ?
Mo5 O22 1.969(6) 2_575 ?
Mo5 O21 1.969(6) . ?
Mo5 O12 2.509(7) . ?
Mo5 O17 2.511(7) . ?
Mo6 O20 1.658(5) . ?
Mo6 O19 1.809(5) . ?
Mo6 O21 1.838(6) . ?
Mo6 O13 1.959(5) . ?
Mo6 O6 1.988(6) . ?
Mo6 O12 2.423(7) . ?
P1 O3 1.476(7) 2_575 ?
P1 O3 1.476(7) . ?
P1 O9 1.492(7) . ?
P1 O9 1.492(7) 2_575 ?
P1 O17 1.588(6) 2_575 ?
P1 O17 1.588(6) . ?
P1 O12 1.589(7) 2_575 ?
P1 O12 1.589(7) . ?
O3 O9 1.605(10) 2_575 ?
O3 O12 1.760(9) . ?
O3 O17 1.770(10) 2_575 ?
O9 O12 1.794(10) . ?
O9 O17 1.794(9) 2_575 ?
N1 C11 1.343(8) . ?
N1 C14 1.345(10) . ?
N2 N8 1.325(8) . ?
N2 C5 1.341(8) . ?
N3 C1 1.332(10) . ?
N3 C3 1.334(9) . ?
N4 N9 1.325(10) . ?
N4 N10 1.328(11) . ?
N5 N7 1.320(8) . ?
N5 C5 1.324(9) . ?
N6 C15 1.318(9) . ?
N6 N9 1.321(8) . ?
N7 N8 1.301(9) . ?
N7 C4 1.462(9) . ?
N9 C2 1.465(10) . ?
N10 C15 1.339(10) . ?
C1 C7 1.354(11) . ?
C1 H1A 0.9300 . ?
C2 C9 1.510(13) . ?
C2 H2A 0.9700 . ?
C2 H2B 0.9700 . ?
C3 C6 1.398(9) . ?
C3 H3A 0.9300 . ?
C4 C9 1.533(11) . ?
C4 H4A 0.9700 . ?
C4 H4B 0.9700 . ?
C5 C6 1.469(9) . ?
C6 C8 1.377(9) . ?
C7 C8 1.369(10) . ?
C7 H7A 0.9300 . ?
C8 H8A 0.9300 . ?
C9 H9A 0.9700 . ?
C9 H9B 0.9700 . ?
C10 C13 1.374(12) . ?
C10 C12 1.404(10) . ?
C10 H10A 0.9300 . ?
C11 C12 1.379(9) . ?
C11 H11A 0.9300 . ?
C12 C15 1.452(10) 2_675 ?
C13 C14 1.350(12) . ?
C13 H13A 0.9300 . ?
C14 H14A 0.9300 . ?

loop_
_geom_torsion_atom_site_label_1
_geom_torsion_atom_site_label_2
_geom_torsion_atom_site_label_3
_geom_torsion_atom_site_label_4
_geom_torsion
_geom_torsion_site_symmetry_1
_geom_torsion_site_symmetry_2
_geom_torsion_site_symmetry_3
_geom_torsion_site_symmetry_4
_geom_torsion_publ_flag
O10 Mo3 O1 Ag1 -138.5(4) . . . . ?
O6 Mo3 O1 Ag1 120.4(4) . . . . ?
O2 Mo3 O1 Ag1 29.5(4) . . . . ?
O5 Mo3 O1 Ag1 -51.0(4) 2_575 . . . ?
O12 Mo3 O1 Ag1 67.5(8) . . . . ?
O11 Mo5 O2 Mo3 -151.3(6) . . . . ?
O8 Mo5 O2 Mo3 104.8(6) 2_575 . . . ?
O22 Mo5 O2 Mo3 13.4(11) 2_575 . . . ?
O21 Mo5 O2 Mo3 -50.1(6) . . . . ?
O12 Mo5 O2 Mo3 9.1(5) . . . . ?
O17 Mo5 O2 Mo3 41.6(6) . . . . ?
O9 P1 O3 O9 179.999(2) . . . 2_575 ?
O17 P1 O3 O9 122.6(4) 2_575 . . 2_575 ?
O17 P1 O3 O9 -57.4(4) . . . 2_575 ?
O12 P1 O3 O9 57.0(4) 2_575 . . 2_575 ?
O12 P1 O3 O9 -123.0(4) . . . 2_575 ?
O9 P1 O3 O12 -57.0(4) . . . . ?
O9 P1 O3 O12 123.0(4) 2_575 . . . ?
O17 P1 O3 O12 -114.4(4) 2_575 . . . ?
O17 P1 O3 O12 65.6(4) . . . . ?
O12 P1 O3 O12 179.999(2) 2_575 . . . ?
O9 P1 O3 O17 57.4(4) . . . 2_575 ?
O9 P1 O3 O17 -122.6(4) 2_575 . . 2_575 ?
O17 P1 O3 O17 180.001(1) . . . 2_575 ?
O12 P1 O3 O17 -65.6(4) 2_575 . . 2_575 ?
O12 P1 O3 O17 114.4(4) . . . 2_575 ?
O9 P1 O3 Mo1 175.0(4) . . . . ?
O9 P1 O3 Mo1 -5.0(4) 2_575 . . . ?
O17 P1 O3 Mo1 117.6(5) 2_575 . . . ?
O17 P1 O3 Mo1 -62.4(5) . . . . ?
O12 P1 O3 Mo1 52.0(5) 2_575 . . . ?
O12 P1 O3 Mo1 -128.0(5) . . . . ?
O4 Mo1 O5 Mo3 -153.5(5) . . . 2_575 ?
O14 Mo1 O5 Mo3 102.7(5) . . . 2_575 ?
O18 Mo1 O5 Mo3 -51.5(5) . . . 2_575 ?
O19 Mo1 O5 Mo3 10.6(9) . . . 2_575 ?
O9 Mo1 O5 Mo3 10.3(4) 2_575 . . 2_575 ?
O3 Mo1 O5 Mo3 36.9(5) . . . 2_575 ?
O1 Mo3 O6 Mo6 -155.9(5) . . . . ?
O10 Mo3 O6 Mo6 98.5(5) . . . . ?
O2 Mo3 O6 Mo6 -55.1(6) . . . . ?
O5 Mo3 O6 Mo6 2.4(11) 2_575 . . . ?
O12 Mo3 O6 Mo6 6.5(5) . . . . ?
O3 P1 O9 O3 179.999(1) . . . 2_575 ?
O17 P1 O9 O3 -123.0(4) 2_575 . . 2_575 ?
O17 P1 O9 O3 57.0(4) . . . 2_575 ?
O12 P1 O9 O3 -56.4(4) 2_575 . . 2_575 ?
O12 P1 O9 O3 123.6(4) . . . 2_575 ?
O3 P1 O9 O12 -123.6(4) 2_575 . . . ?
O3 P1 O9 O12 56.4(4) . . . . ?
O17 P1 O9 O12 113.4(4) 2_575 . . . ?
O17 P1 O9 O12 -66.6(4) . . . . ?
O12 P1 O9 O12 180.001(1) 2_575 . . . ?
O3 P1 O9 O17 123.0(4) 2_575 . . 2_575 ?
O3 P1 O9 O17 -57.0(4) . . . 2_575 ?
O17 P1 O9 O17 179.999(0) . . . 2_575 ?
O12 P1 O9 O17 66.6(4) 2_575 . . 2_575 ?
O12 P1 O9 O17 -113.4(4) . . . 2_575 ?
O3 P1 O9 Mo1 -5.1(4) 2_575 . . 2_575 ?
O3 P1 O9 Mo1 174.9(4) . . . 2_575 ?
O17 P1 O9 Mo1 -128.1(6) 2_575 . . 2_575 ?
O17 P1 O9 Mo1 51.9(6) . . . 2_575 ?
O12 P1 O9 Mo1 -61.5(5) 2_575 . . 2_575 ?
O12 P1 O9 Mo1 118.5(5) . . . 2_575 ?
O3 P1 O9 Mo2 117.9(5) 2_575 . . . ?
O3 P1 O9 Mo2 -62.1(5) . . . . ?
O17 P1 O9 Mo2 -5.1(4) 2_575 . . . ?
O17 P1 O9 Mo2 174.9(4) . . . . ?
O12 P1 O9 Mo2 61.5(5) 2_575 . . . ?
O12 P1 O9 Mo2 -118.5(5) . . . . ?
O1 Mo3 O10 Mo2 152.0(6) . . . . ?
O6 Mo3 O10 Mo2 -101.5(7) . . . . ?
O2 Mo3 O10 Mo2 -1.2(11) . . . . ?
O5 Mo3 O10 Mo2 55.0(6) 2_575 . . . ?
O12 Mo3 O10 Mo2 -36.6(7) . . . . ?
O3 P1 O12 O3 180.000(2) 2_575 . . . ?
O9 P1 O12 O3 126.3(4) . . . . ?
O9 P1 O12 O3 -53.7(4) 2_575 . . . ?
O17 P1 O12 O3 62.4(4) 2_575 . . . ?
O17 P1 O12 O3 -117.6(4) . . . . ?
O3 P1 O12 O9 53.7(4) 2_575 . . . ?
O3 P1 O12 O9 -126.3(4) . . . . ?
O9 P1 O12 O9 180.001(2) 2_575 . . . ?
O17 P1 O12 O9 -63.8(4) 2_575 . . . ?
O17 P1 O12 O9 116.2(4) . . . . ?
O3 P1 O12 Mo3 59.3(5) 2_575 . . . ?
O3 P1 O12 Mo3 -120.7(5) . . . . ?
O9 P1 O12 Mo3 5.6(4) . . . . ?
O9 P1 O12 Mo3 -174.4(4) 2_575 . . . ?
O17 P1 O12 Mo3 -58.3(5) 2_575 . . . ?
O17 P1 O12 Mo3 121.7(5) . . . . ?
O3 P1 O12 Mo6 -174.9(4) 2_575 . . . ?
O3 P1 O12 Mo6 5.1(4) . . . . ?
O9 P1 O12 Mo6 131.3(5) . . . . ?
O9 P1 O12 Mo6 -48.7(5) 2_575 . . . ?
O17 P1 O12 Mo6 67.5(5) 2_575 . . . ?
O17 P1 O12 Mo6 -112.5(5) . . . . ?
O3 P1 O12 Mo5 -57.7(5) 2_575 . . . ?
O3 P1 O12 Mo5 122.3(5) . . . . ?
O9 P1 O12 Mo5 -111.4(4) . . . . ?
O9 P1 O12 Mo5 68.6(4) 2_575 . . . ?
O17 P1 O12 Mo5 -175.2(4) 2_575 . . . ?
O17 P1 O12 Mo5 4.8(4) . . . . ?
O9 O3 O12 P1 45.5(4) 2_575 . . . ?
O17 O3 O12 P1 -50.4(3) 2_575 . . . ?
Mo1 O3 O12 P1 112.4(6) . . . . ?
P1 O3 O12 O9 39.4(3) . . . . ?
O9 O3 O12 O9 84.9(5) 2_575 . . . ?
O17 O3 O12 O9 -11.0(4) 2_575 . . . ?
Mo1 O3 O12 O9 151.8(5) . . . . ?
P1 O3 O12 Mo3 104.3(5) . . . . ?
O9 O3 O12 Mo3 149.8(5) 2_575 . . . ?
O17 O3 O12 Mo3 53.9(6) 2_575 . . . ?
Mo1 O3 O12 Mo3 -143.3(4) . . . . ?
P1 O3 O12 Mo6 -175.6(3) . . . . ?
O9 O3 O12 Mo6 -130.1(4) 2_575 . . . ?
O17 O3 O12 Mo6 134.0(4) 2_575 . . . ?
Mo1 O3 O12 Mo6 -63.2(5) . . . . ?
P1 O3 O12 Mo5 -97.7(5) . . . . ?
O9 O3 O12 Mo5 -52.2(6) 2_575 . . . ?
O17 O3 O12 Mo5 -148.1(5) 2_575 . . . ?
Mo1 O3 O12 Mo5 14.7(9) . . . . ?
O3 O9 O12 P1 -44.4(3) 2_575 . . . ?
O17 O9 O12 P1 50.3(3) 2_575 . . . ?
Mo1 O9 O12 P1 -114.9(5) 2_575 . . . ?
Mo2 O9 O12 P1 106.9(5) . . . . ?
P1 O9 O12 O3 -39.4(3) . . . . ?
O3 O9 O12 O3 -83.9(5) 2_575 . . . ?
O17 O9 O12 O3 10.8(4) 2_575 . . . ?
Mo1 O9 O12 O3 -154.3(5) 2_575 . . . ?
Mo2 O9 O12 O3 67.4(5) . . . . ?
P1 O9 O12 Mo3 -175.2(3) . . . . ?
O3 O9 O12 Mo3 140.4(4) 2_575 . . . ?
O17 O9 O12 Mo3 -124.9(3) 2_575 . . . ?
Mo1 O9 O12 Mo3 70.0(4) 2_575 . . . ?
Mo2 O9 O12 Mo3 -68.3(4) . . . . ?
P1 O9 O12 Mo6 -99.8(6) . . . . ?
O3 O9 O12 Mo6 -144.2(6) 2_575 . . . ?
O17 O9 O12 Mo6 -49.5(7) 2_575 . . . ?
Mo1 O9 O12 Mo6 145.4(5) 2_575 . . . ?
Mo2 O9 O12 Mo6 7.1(9) . . . . ?
P1 O9 O12 Mo5 103.2(4) . . . . ?
O3 O9 O12 Mo5 58.8(5) 2_575 . . . ?
O17 O9 O12 Mo5 153.5(4) 2_575 . . . ?
Mo1 O9 O12 Mo5 -11.7(7) 2_575 . . . ?
Mo2 O9 O12 Mo5 -149.9(3) . . . . ?
O7 Mo4 O13 Mo6 153.5(5) . . . . ?
O15 Mo4 O13 Mo6 -103.8(5) . . . . ?
O14 Mo4 O13 Mo6 52.7(5) . . . . ?
O8 Mo4 O13 Mo6 -10.2(10) . . . . ?
O17 Mo4 O13 Mo6 -39.6(5) 2_575 . . . ?
O4 Mo1 O14 Mo4 156.2(5) . . . . ?
O5 Mo1 O14 Mo4 -99.2(5) . . . . ?
O18 Mo1 O14 Mo4 0.1(8) . . . . ?
O19 Mo1 O14 Mo4 56.6(5) . . . . ?
O9 Mo1 O14 Mo4 -32.7(5) 2_575 . . . ?
O3 Mo1 O14 Mo4 -7.0(4) . . . . ?
O7 Mo4 O15 Mo2 -154.7(5) . . . . ?
O13 Mo4 O15 Mo2 102.4(5) . . . . ?
O14 Mo4 O15 Mo2 9.3(10) . . . . ?
O8 Mo4 O15 Mo2 -53.6(6) . . . . ?
O17 Mo4 O15 Mo2 8.8(5) 2_575 . . . ?
O3 P1 O17 O3 180.000(2) . . . 2_575 ?
O9 P1 O17 O3 -54.1(4) . . . 2_575 ?
O9 P1 O17 O3 125.9(4) 2_575 . . 2_575 ?
O12 P1 O17 O3 62.1(4) 2_575 . . 2_575 ?
O12 P1 O17 O3 -117.9(4) . . . 2_575 ?
O3 P1 O17 O9 -125.9(4) 2_575 . . 2_575 ?
O3 P1 O17 O9 54.1(4) . . . 2_575 ?
O9 P1 O17 O9 180.000(1) . . . 2_575 ?
O12 P1 O17 O9 -63.8(4) 2_575 . . 2_575 ?
O12 P1 O17 O9 116.2(4) . . . 2_575 ?
O3 P1 O17 Mo4 -4.8(4) 2_575 . . 2_575 ?
O3 P1 O17 Mo4 175.2(4) . . . 2_575 ?
O9 P1 O17 Mo4 -58.9(5) . . . 2_575 ?
O9 P1 O17 Mo4 121.1(5) 2_575 . . 2_575 ?
O12 P1 O17 Mo4 57.3(5) 2_575 . . 2_575 ?
O12 P1 O17 Mo4 -122.7(5) . . . 2_575 ?
O3 P1 O17 Mo2 -131.3(5) 2_575 . . 2_575 ?
O3 P1 O17 Mo2 48.7(5) . . . 2_575 ?
O9 P1 O17 Mo2 174.6(4) . . . 2_575 ?
O9 P1 O17 Mo2 -5.4(4) 2_575 . . 2_575 ?
O12 P1 O17 Mo2 -69.2(5) 2_575 . . 2_575 ?
O12 P1 O17 Mo2 110.8(5) . . . 2_575 ?
O3 P1 O17 Mo5 113.1(4) 2_575 . . . ?
O3 P1 O17 Mo5 -66.9(4) . . . . ?
O9 P1 O17 Mo5 59.1(5) . . . . ?
O9 P1 O17 Mo5 -120.9(5) 2_575 . . . ?
O12 P1 O17 Mo5 175.3(4) 2_575 . . . ?
O12 P1 O17 Mo5 -4.7(4) . . . . ?
O20 Mo6 O19 Mo1 153.9(5) . . . . ?
O21 Mo6 O19 Mo1 -101.2(5) . . . . ?
O13 Mo6 O19 Mo1 53.5(5) . . . . ?
O6 Mo6 O19 Mo1 -8.3(9) . . . . ?
O12 Mo6 O19 Mo1 -35.8(5) . . . . ?
O20 Mo6 O21 Mo5 -155.2(6) . . . . ?
O19 Mo6 O21 Mo5 101.6(6) . . . . ?
O13 Mo6 O21 Mo5 3.9(11) . . . . ?
O6 Mo6 O21 Mo5 -54.8(6) . . . . ?
O12 Mo6 O21 Mo5 5.9(5) . . . . ?
O16 Mo2 O22 Mo5 -154.6(7) . . . 2_575 ?
O18 Mo2 O22 Mo5 101.1(7) 2_575 . . 2_575 ?
O15 Mo2 O22 Mo5 -54.9(8) . . . 2_575 ?
O10 Mo2 O22 Mo5 7.7(13) . . . 2_575 ?
O17 Mo2 O22 Mo5 5.6(6) 2_575 . . 2_575 ?
O9 Mo2 O22 Mo5 37.2(8) . . . 2_575 ?
C5 N5 N7 N8 -0.4(8) . . . . ?
C5 N5 N7 C4 -179.9(7) . . . . ?
N5 N7 N8 N2 0.2(9) . . . . ?
C4 N7 N8 N2 179.7(6) . . . . ?
C5 N2 N8 N7 0.1(8) . . . . ?
Ag1 N2 N8 N7 -159.7(5) . . . . ?
C15 N6 N9 N4 4.7(10) . . . . ?
C15 N6 N9 C2 176.4(8) . . . . ?
N10 N4 N9 N6 -2.8(14) . . . . ?
N10 N4 N9 C2 -174.6(9) . . . . ?
N9 N4 N10 C15 -0.4(13) . . . . ?
C3 N3 C1 C7 0.1(11) . . . . ?
Ag2 N3 C1 C7 -176.5(6) . . . . ?
N6 N9 C2 C9 -74.0(10) . . . . ?
N4 N9 C2 C9 96.9(11) . . . . ?
C1 N3 C3 C6 1.1(11) . . . . ?
Ag2 N3 C3 C6 177.6(5) . . . . ?
N8 N7 C4 C9 -65.2(11) . . . . ?
N5 N7 C4 C9 114.2(9) . . . . ?
N7 N5 C5 N2 0.5(7) . . . . ?
N7 N5 C5 C6 178.6(6) . . . . ?
N8 N2 C5 N5 -0.4(8) . . . . ?
Ag1 N2 C5 N5 156.3(5) . . . . ?
N8 N2 C5 C6 -178.6(6) . . . . ?
Ag1 N2 C5 C6 -21.8(10) . . . . ?
N3 C3 C6 C8 -0.5(10) . . . . ?
N3 C3 C6 C5 179.5(6) . . . . ?
N5 C5 C6 C8 159.9(7) . . . . ?
N2 C5 C6 C8 -22.2(10) . . . . ?
N5 C5 C6 C3 -20.1(10) . . . . ?
N2 C5 C6 C3 157.8(6) . . . . ?
N3 C1 C7 C8 -1.9(12) . . . . ?
C1 C7 C8 C6 2.5(11) . . . . ?
C3 C6 C8 C7 -1.3(10) . . . . ?
C5 C6 C8 C7 178.7(6) . . . . ?
N9 C2 C9 C4 178.6(6) . . . . ?
N7 C4 C9 C2 -78.6(10) . . . . ?
C14 N1 C11 C12 1.4(10) . . . . ?
Ag1 N1 C11 C12 -174.5(5) . . . . ?
N1 C11 C12 C10 -0.7(10) . . . . ?
N1 C11 C12 C15 -177.3(6) . . . 2_675 ?
C13 C10 C12 C11 -0.2(11) . . . . ?
C13 C10 C12 C15 176.5(7) . . . 2_675 ?
C12 C10 C13 C14 0.3(13) . . . . ?
C11 N1 C14 C13 -1.3(12) . . . . ?
Ag1 N1 C14 C13 174.9(7) . . . . ?
C10 C13 C14 N1 0.5(14) . . . . ?
N9 N6 C15 N10 -5.1(10) . . . . ?
N9 N6 C15 C12 -178.3(7) . . . 2_675 ?
N4 N10 C15 N6 3.6(12) . . . . ?
N4 N10 C15 C12 177.2(9) . . . 2_675 ?
